data_4030091
loop_
_publ_author_name
'Zhou, Lu-Jia'
'Zhang, Yu-Chen'
'Zhao, Jia-Jia'
'Shi, Feng'
'Tu, Shu-Jiang'

_publ_section_title
;
 Organocatalytic Arylation of 3-Indolylmethanols via Chemo- and
 Regiospecific C6-Functionalization of Indoles.
;
_journal_issue 21
_journal_name_full 'The Journal of organic chemistry'
_journal_page_first 10390
_journal_paper_doi 10.1021/jo501989x
_journal_volume 79
_journal_year 2014
_chemical_formula_moiety 'C33 H27 N3 O, C3 H6 O'
_chemical_formula_sum 'C36 H33 N3 O2'
_chemical_formula_weight 539.68
_space_group_crystal_system triclinic
_space_group_IT_number 2
_space_group_name_Hall '-P 1'
_space_group_name_H-M_alt 'P -1'
_symmetry_Int_Tables_number 2
_symmetry_space_group_name_Hall '-P 1'
_symmetry_space_group_name_H-M 'P -1'
_atom_sites_solution_primary iterative
_audit_creation_date 2014-08-10
_audit_creation_method
;
Olex2 1.2
(compiled 2014.07.22 svn.r2960 for OlexSys, GUI svn.r4862)
;
_cell_angle_alpha 94.978(10)
_cell_angle_beta 104.479(9)
_cell_angle_gamma 90.047(10)
_cell_formula_units_Z 2
_cell_length_a 9.0471(13)
_cell_length_b 11.2646(16)
_cell_length_c 14.820(2)
_cell_measurement_reflns_used 9919
_cell_measurement_temperature 296.15
_cell_measurement_theta_max 22.93
_cell_measurement_theta_min 2.31
_cell_volume 1456.5(4)
_computing_cell_refinement 'SAINT v7.68A (Bruker, 2009)'
_computing_data_reduction 'SAINT v7.68A (Bruker, 2009)'
_computing_molecular_graphics 'Olex2 (Dolomanov et al., 2009)'
_computing_publication_material 'Olex2 (Dolomanov et al., 2009)'
_computing_structure_refinement 'olex2.refine (Bourhis et al., 2013)'
_computing_structure_solution 'olex2.solve (Bourhis et al., 2013)'
_diffrn_ambient_temperature 296.15
_diffrn_measured_fraction_theta_full 0.9972
_diffrn_measured_fraction_theta_max 0.9972
_diffrn_measurement_device_type 'CCD area detector'
_diffrn_measurement_method 'phi and omega scans'
_diffrn_radiation_monochromator graphite
_diffrn_radiation_type 'Mo K\a'
_diffrn_radiation_wavelength 0.71073
_diffrn_reflns_av_R_equivalents 0.0708
_diffrn_reflns_av_unetI/netI 0.0853
_diffrn_reflns_limit_h_max 11
_diffrn_reflns_limit_h_min -11
_diffrn_reflns_limit_k_max 14
_diffrn_reflns_limit_k_min -14
_diffrn_reflns_limit_l_max 19
_diffrn_reflns_limit_l_min -19
_diffrn_reflns_number 24084
_diffrn_reflns_theta_full 26.0000
_diffrn_reflns_theta_max 26.00
_diffrn_reflns_theta_min 1.42
_exptl_absorpt_coefficient_mu 0.077
_exptl_absorpt_correction_T_max 0.7456
_exptl_absorpt_correction_T_min 0.6331
_exptl_absorpt_correction_type multi-scan
_exptl_absorpt_process_details
;
SADABS-2008/1 (Bruker,2008) was used for absorption correction.
wR2(int) was 0.0959 before and 0.0583 after correction.
The Ratio of minimum to maximum transmission is 0.8491.
The \l/2 correction factor is 0.0015.
;
_exptl_crystal_colour colourless
_exptl_crystal_colour_primary colourless
_exptl_crystal_density_diffrn 1.2305
_exptl_crystal_description block
_exptl_crystal_F_000 572.2396
_exptl_crystal_size_max 0.32
_exptl_crystal_size_mid 0.22
_exptl_crystal_size_min 0.15
_refine_diff_density_max 0.4228
_refine_diff_density_min -0.4479
_refine_diff_density_rms 0.1231
_refine_ls_d_res_high 0.8107
_refine_ls_d_res_low 14.2918
_refine_ls_goodness_of_fit_ref 1.0897
_refine_ls_hydrogen_treatment mixed
_refine_ls_matrix_type full
_refine_ls_number_constraints 57
_refine_ls_number_parameters 373
_refine_ls_number_reflns 5699
_refine_ls_number_restraints 0
_refine_ls_restrained_S_all 1.0897
_refine_ls_R_factor_all 0.1474
_refine_ls_R_factor_gt 0.0826
_refine_ls_shift/su_max 0.0637
_refine_ls_shift/su_mean 0.0013
_refine_ls_structure_factor_coef Fsqd
_refine_ls_weighting_details 'w=1/[\s^2^(Fo^2^)+(0.1418P)^2^+0.5263P] where P=(Fo^2^+2Fc^2^)/3'
_refine_ls_weighting_scheme calc
_refine_ls_wR_factor_gt 0.2441
_refine_ls_wR_factor_ref 0.2873
_reflns_Friedel_coverage 0.0
_reflns_limit_h_max 10
_reflns_limit_h_min -11
_reflns_limit_k_max 13
_reflns_limit_k_min -13
_reflns_limit_l_max 18
_reflns_limit_l_min 0
_reflns_number_gt 3055
_reflns_number_total 5699
_reflns_threshold_expression I>=2u(I)
_cod_data_source_file jo501989x_si_002.cif
_cod_data_source_block SF140710_ZYC_0m
_cod_depositor_comments 'Adding full bibliography for 4030091.cif.'
_cod_database_code 4030091
_olex2_refinement_description
;
1. Fixed Uiso
 At 1.2 times of:
  All C(H) groups, All C(H,H) groups, All N(H) groups
 At 1.5 times of:
  All C(H,H,H) groups
2.a Secondary CH2 refined with riding coordinates:
 C9(H9a,H9b)
2.b Aromatic/amide H refined with riding coordinates:
 N2(H2), N3(H3), C4(H4), C5(H5), C6(H6), C7(H7), C11(H11), C12(H12), C13(H13),
 C14(H14), C15(H15), C17(H17), C19(H19), C20(H20), C21(H21), C22(H22), C25(H25),
  C26(H26), C29(H29)
2.c Idealised Me refined as rotating group:
 C32(H32a,H32b,H32c), C33(H33a,H33b,H33c), C34(H34a,H34b,H34c), C36(H36a,H36b,
 H36c)
;
_olex2_submission_special_instructions 'No special instructions were received'

loop_
_space_group_symop_id
_space_group_symop_operation_xyz
1 x,y,z
2 -x,-y,-z

loop_
_atom_site_label
_atom_site_type_symbol
_atom_site_fract_x
_atom_site_fract_y
_atom_site_fract_z
_atom_site_U_iso_or_equiv
_atom_site_adp_type
_atom_site_occupancy
_atom_site_refinement_flags_posn
O1 O 0.0825(3) 0.6031(2) 0.8792(2) 0.0580(8) Uani 1.000000 .
N1 N 0.3349(3) 0.5703(2) 0.8907(2) 0.0442(8) Uani 1.000000 .
N2 N 0.0962(4) 0.6083(3) 1.2309(3) 0.0649(10) Uani 1.000000 .
H2 H 0.0516(4) 0.5412(3) 1.2072(3) 0.0778(12) Uiso 1.000000 R
N3 N 0.0353(4) 0.9885(3) 0.8488(3) 0.0680(11) Uani 1.000000 .
H3 H -0.0422(4) 1.0340(3) 0.8427(3) 0.0817(13) Uiso 1.000000 R
C1 C 0.2162(4) 0.6345(3) 0.9068(3) 0.0437(9) Uani 1.000000 .
C2 C 0.2787(4) 0.7543(3) 0.9633(3) 0.0430(9) Uani 1.000000 .
C3 C 0.4499(4) 0.7440(3) 0.9701(2) 0.0411(8) Uani 1.000000 .
C4 C 0.5710(4) 0.8214(4) 1.0092(3) 0.0538(10) Uani 1.000000 .
H4 H 0.5562(4) 0.8948(4) 1.0391(3) 0.0645(12) Uiso 1.000000 R
C5 C 0.7154(5) 0.7877(4) 1.0030(3) 0.0612(11) Uani 1.000000 .
H5 H 0.7985(5) 0.8388(4) 1.0298(3) 0.0734(14) Uiso 1.000000 R
C6 C 0.7382(5) 0.6793(4) 0.9577(3) 0.0624(12) Uani 1.000000 .
H6 H 0.8360(5) 0.6592(4) 0.9534(3) 0.0749(14) Uiso 1.000000 R
C7 C 0.6174(4) 0.6005(4) 0.9187(3) 0.0527(10) Uani 1.000000 .
H7 H 0.6317(4) 0.5272(4) 0.8885(3) 0.0633(12) Uiso 1.000000 R
C8 C 0.4756(4) 0.6350(3) 0.9265(3) 0.0446(9) Uani 1.000000 .
C9 C 0.3247(5) 0.4515(3) 0.8434(3) 0.0512(10) Uani 1.000000 .
H9a H 0.3996(5) 0.4025(3) 0.8811(3) 0.0614(12) Uiso 1.000000 R
H9b H 0.2245(5) 0.4174(3) 0.8392(3) 0.0614(12) Uiso 1.000000 R
C10 C 0.3502(4) 0.4465(3) 0.7466(3) 0.0487(10) Uani 1.000000 .
C11 C 0.3350(6) 0.5445(4) 0.6951(3) 0.0685(13) Uani 1.000000 .
H11 H 0.3096(6) 0.6177(4) 0.7206(3) 0.0821(15) Uiso 1.000000 R
C12 C 0.3574(7) 0.5337(6) 0.6054(4) 0.0896(17) Uani 1.000000 .
H12 H 0.3496(7) 0.5998(6) 0.5712(4) 0.108(2) Uiso 1.000000 R
C13 C 0.3910(7) 0.4250(7) 0.5679(4) 0.0940(18) Uani 1.000000 .
H13 H 0.4029(7) 0.4171(7) 0.5071(4) 0.113(2) Uiso 1.000000 R
C14 C 0.4072(7) 0.3292(6) 0.6176(4) 0.0914(17) Uani 1.000000 .
H14 H 0.4311(7) 0.2561(6) 0.5912(4) 0.110(2) Uiso 1.000000 R
C15 C 0.3886(5) 0.3391(4) 0.7075(3) 0.0694(13) Uani 1.000000 .
H15 H 0.4020(5) 0.2730(4) 0.7420(3) 0.0832(15) Uiso 1.000000 R
C16 C 0.2056(4) 0.8547(3) 0.9063(3) 0.0447(9) Uani 1.000000 .
C17 C 0.0757(4) 0.9106(4) 0.9148(3) 0.0560(11) Uani 1.000000 .
H17 H 0.0226(4) 0.8972(4) 0.9594(3) 0.0672(13) Uiso 1.000000 R
C18 C 0.1356(5) 0.9844(3) 0.7935(3) 0.0595(11) Uani 1.000000 .
C19 C 0.1413(6) 1.0460(4) 0.7171(4) 0.0745(14) Uani 1.000000 .
H19 H 0.0711(6) 1.1045(4) 0.6974(4) 0.0894(17) Uiso 1.000000 R
C20 C 0.2525(6) 1.0186(4) 0.6718(4) 0.0789(15) Uani 1.000000 .
H20 H 0.2558(6) 1.0577(4) 0.6196(4) 0.0946(18) Uiso 1.000000 R
C21 C 0.3610(5) 0.9335(4) 0.7018(3) 0.0679(13) Uani 1.000000 .
H21 H 0.4346(5) 0.9159(4) 0.6690(3) 0.0815(15) Uiso 1.000000 R
C22 C 0.3604(5) 0.8751(4) 0.7794(3) 0.0564(11) Uani 1.000000 .
H22 H 0.4348(5) 0.8199(4) 0.7999(3) 0.0677(13) Uiso 1.000000 R
C23 C 0.2466(4) 0.8995(3) 0.8275(3) 0.0483(10) Uani 1.000000 .
C24 C 0.2465(4) 0.7629(3) 1.0606(3) 0.0444(9) Uani 1.000000 .
C25 C 0.3044(4) 0.8638(4) 1.1242(3) 0.0547(10) Uani 1.000000 .
H25 H 0.3513(4) 0.9255(4) 1.1031(3) 0.0656(13) Uiso 1.000000 R
C26 C 0.2940(5) 0.8741(4) 1.2151(3) 0.0596(11) Uani 1.000000 .
H26 H 0.3340(5) 0.9411(4) 1.2549(3) 0.0716(14) Uiso 1.000000 R
C27 C 0.2224(4) 0.7825(4) 1.2475(3) 0.0564(11) Uani 1.000000 .
C28 C 0.1608(4) 0.6847(4) 1.1836(3) 0.0521(10) Uani 1.000000 .
C29 C 0.1723(4) 0.6722(3) 1.0904(3) 0.0500(10) Uani 1.000000 .
H29 H 0.1316(4) 0.6055(3) 1.0503(3) 0.0601(12) Uiso 1.000000 R
C30 C 0.1917(5) 0.7620(4) 1.3354(3) 0.0602(11) Uani 1.000000 .
C31 C 0.1139(5) 0.6559(4) 1.3233(3) 0.0643(12) Uani 1.000000 .
C32 C 0.2404(6) 0.8428(5) 1.4260(4) 0.0865(16) Uani 1.000000 .
H32a H 0.3451(15) 0.829(3) 1.4559(14) 0.130(2) Uiso 1.000000 GR
H32b H 0.229(4) 0.9246(5) 1.4123(5) 0.130(2) Uiso 1.000000 GR
H32c H 0.177(3) 0.826(2) 1.4668(12) 0.130(2) Uiso 1.000000 GR
C33 C 0.0522(7) 0.5927(5) 1.3890(4) 0.0914(17) Uani 1.000000 .
H33a H -0.0563(10) 0.602(3) 1.3757(19) 0.137(3) Uiso 1.000000 GR
H33b H 0.074(4) 0.5095(8) 1.382(2) 0.137(3) Uiso 1.000000 GR
H33c H 0.099(4) 0.625(2) 1.4518(4) 0.137(3) Uiso 1.000000 GR
O2 O 0.3139(7) 0.1478(5) 0.3949(4) 0.149(2) Uani 1.000000 .
C34 C 0.2340(10) 0.2752(8) 0.2810(5) 0.139(3) Uani 1.000000 .
H34a H 0.250(7) 0.3587(11) 0.3003(13) 0.209(4) Uiso 1.000000 GR
H34b H 0.321(4) 0.245(4) 0.261(3) 0.209(4) Uiso 1.000000 GR
H34c H 0.144(3) 0.263(5) 0.2303(16) 0.209(4) Uiso 1.000000 GR
C35 C 0.2147(8) 0.2132(5) 0.3585(5) 0.0915(17) Uani 1.000000 .
C36 C 0.0785(8) 0.2288(6) 0.3937(6) 0.132(3) Uani 1.000000 .
H36a H 0.081(3) 0.176(4) 0.441(3) 0.198(4) Uiso 1.000000 GR
H36b H 0.076(4) 0.3096(16) 0.420(4) 0.198(4) Uiso 1.000000 GR
H36c H -0.0108(9) 0.212(5) 0.3432(10) 0.198(4) Uiso 1.000000 GR

loop_
_atom_site_aniso_label
_atom_site_aniso_U_11
_atom_site_aniso_U_22
_atom_site_aniso_U_33
_atom_site_aniso_U_12
_atom_site_aniso_U_13
_atom_site_aniso_U_23
O1 0.0397(16) 0.0538(16) 0.075(2) -0.0084(12) 0.0106(13) -0.0098(14)
N1 0.0406(17) 0.0378(16) 0.0527(19) 0.0000(13) 0.0119(14) -0.0054(14)
N2 0.060(2) 0.060(2) 0.070(2) -0.0137(18) 0.0127(18) -0.0043(19)
N3 0.053(2) 0.062(2) 0.083(3) 0.0246(18) 0.007(2) 0.001(2)
C1 0.037(2) 0.041(2) 0.051(2) -0.0001(16) 0.0090(17) -0.0018(17)
C2 0.0320(18) 0.0371(19) 0.058(2) 0.0003(15) 0.0094(16) -0.0028(16)
C3 0.0342(19) 0.0395(19) 0.048(2) 0.0011(15) 0.0073(16) 0.0018(16)
C4 0.045(2) 0.049(2) 0.066(3) -0.0025(18) 0.0116(19) -0.0006(19)
C5 0.040(2) 0.076(3) 0.065(3) -0.010(2) 0.0089(19) 0.003(2)
C6 0.039(2) 0.084(3) 0.069(3) 0.013(2) 0.020(2) 0.013(2)
C7 0.042(2) 0.060(2) 0.056(2) 0.0130(19) 0.0108(18) 0.005(2)
C8 0.043(2) 0.046(2) 0.046(2) 0.0100(17) 0.0115(16) 0.0080(17)
C9 0.061(3) 0.037(2) 0.056(2) 0.0005(17) 0.0160(19) -0.0033(17)
C10 0.046(2) 0.049(2) 0.046(2) -0.0003(17) 0.0045(17) -0.0039(18)
C11 0.085(3) 0.060(3) 0.057(3) -0.006(2) 0.012(2) 0.004(2)
C12 0.105(4) 0.091(4) 0.068(4) -0.027(3) 0.009(3) 0.020(3)
C13 0.104(4) 0.119(5) 0.062(3) -0.032(4) 0.032(3) -0.010(4)
C14 0.094(4) 0.105(5) 0.074(4) 0.009(3) 0.030(3) -0.026(3)
C15 0.079(3) 0.061(3) 0.066(3) 0.014(2) 0.019(2) -0.008(2)
C16 0.0350(19) 0.041(2) 0.054(2) 0.0043(16) 0.0079(16) -0.0031(17)
C17 0.042(2) 0.052(2) 0.070(3) 0.0090(19) 0.0099(19) 0.000(2)
C18 0.056(3) 0.041(2) 0.070(3) 0.0038(19) -0.004(2) -0.000(2)
C19 0.075(3) 0.055(3) 0.087(4) 0.008(2) 0.004(3) 0.015(3)
C20 0.087(4) 0.068(3) 0.077(3) -0.013(3) 0.004(3) 0.026(3)
C21 0.067(3) 0.063(3) 0.073(3) -0.012(2) 0.014(2) 0.013(2)
C22 0.049(2) 0.048(2) 0.072(3) -0.0006(18) 0.013(2) 0.007(2)
C23 0.041(2) 0.041(2) 0.057(2) 0.0004(16) 0.0040(18) -0.0029(18)
C24 0.0323(18) 0.048(2) 0.052(2) 0.0056(16) 0.0106(16) -0.0019(17)
C25 0.048(2) 0.051(2) 0.066(3) -0.0021(18) 0.0205(19) -0.008(2)
C26 0.051(2) 0.053(2) 0.070(3) -0.002(2) 0.010(2) -0.008(2)
C27 0.044(2) 0.056(2) 0.063(3) 0.0079(19) 0.0055(19) -0.004(2)
C28 0.037(2) 0.055(2) 0.067(3) 0.0067(18) 0.0160(19) 0.012(2)
C29 0.038(2) 0.050(2) 0.061(3) 0.0028(17) 0.0141(18) -0.0020(19)
C30 0.054(2) 0.073(3) 0.053(3) 0.008(2) 0.013(2) 0.000(2)
C31 0.059(3) 0.067(3) 0.063(3) 0.004(2) 0.010(2) 0.002(2)
C32 0.091(4) 0.086(4) 0.078(3) 0.002(3) 0.020(3) -0.011(3)
C33 0.098(4) 0.105(4) 0.075(4) -0.010(3) 0.027(3) 0.008(3)
O2 0.176(5) 0.128(4) 0.156(5) 0.056(4) 0.060(4) 0.033(4)
C34 0.149(7) 0.168(7) 0.104(5) 0.028(6) 0.027(5) 0.043(5)
C35 0.101(5) 0.071(4) 0.096(5) 0.006(3) 0.021(4) -0.018(3)
C36 0.112(5) 0.116(5) 0.168(7) -0.031(4) 0.054(5) -0.042(5)

loop_
_atom_type_symbol
_atom_type_scat_dispersion_real
_atom_type_scat_dispersion_imag
_atom_type_scat_Cromer_Mann_a1
_atom_type_scat_Cromer_Mann_a2
_atom_type_scat_Cromer_Mann_a3
_atom_type_scat_Cromer_Mann_a4
_atom_type_scat_Cromer_Mann_b1
_atom_type_scat_Cromer_Mann_b2
_atom_type_scat_Cromer_Mann_b3
_atom_type_scat_Cromer_Mann_b4
_atom_type_scat_Cromer_Mann_c
_atom_type_scat_source
_atom_type_scat_dispersion_source
H 0.00000 0.00000 0.49300 0.32291 0.14019 0.04081 10.51090 26.12570 3.14236 57.79970 0.0030380000826 'International Tables Volume C Table 6.1.1.4 (pp. 500-502)' 'Henke, Gullikson and Davis, At. Data and Nucl. Data Tables, 1993, 54, 2'
C 0.00347 0.00161 2.31000 1.02000 1.58860 0.86500 20.84390 10.20750 0.56870 51.65120 0.215599998832 'International Tables Volume C Table 6.1.1.4 (pp. 500-502)' 'Henke, Gullikson and Davis, At. Data and Nucl. Data Tables, 1993, 54, 2'
O 0.01158 0.00611 3.04850 2.28680 1.54630 0.86700 13.27710 5.70110 0.32390 32.90890 0.250800013542 'International Tables Volume C Table 6.1.1.4 (pp. 500-502)' 'Henke, Gullikson and Davis, At. Data and Nucl. Data Tables, 1993, 54, 2'
N 0.00653 0.00323 12.21260 3.13220 2.01250 1.16630 0.00570 9.89330 28.99750 0.58260 -11.5290002823 'International Tables Volume C Table 6.1.1.4 (pp. 500-502)' 'Henke, Gullikson and Davis, At. Data and Nucl. Data Tables, 1993, 54, 2'

loop_
_geom_angle_atom_site_label_1
_geom_angle_atom_site_label_2
_geom_angle_atom_site_label_3
_geom_angle
C8 N1 C1 111.1(3)
C9 N1 C1 125.9(3)
C9 N1 C8 123.0(3)
C28 N2 H2 125.1(2)
C31 N2 H2 125.1(2)
C31 N2 C28 109.7(4)
C17 N3 H3 125.0(2)
C18 N3 H3 125.0(2)
C18 N3 C17 110.1(3)
N1 C1 O1 124.9(3)
C2 C1 O1 126.2(3)
C2 C1 N1 108.9(3)
C3 C2 C1 101.2(3)
C16 C2 C1 107.7(3)
C16 C2 C3 113.2(3)
C24 C2 C1 111.0(3)
C24 C2 C3 111.3(3)
C24 C2 C16 111.9(3)
C4 C3 C2 131.7(3)
C8 C3 C2 108.9(3)
C8 C3 C4 119.4(3)
H4 C4 C3 120.7(2)
C5 C4 C3 118.6(4)
C5 C4 H4 120.7(2)
H5 C5 C4 119.5(2)
C6 C5 C4 121.1(4)
C6 C5 H5 119.5(2)
H6 C6 C5 119.6(2)
C7 C6 C5 120.8(4)
C7 C6 H6 119.6(2)
H7 C7 C6 121.4(2)
C8 C7 C6 117.2(4)
C8 C7 H7 121.4(2)
C3 C8 N1 109.9(3)
C7 C8 N1 127.2(3)
C7 C8 C3 122.9(4)
H9a C9 N1 108.7(2)
H9b C9 N1 108.7(2)
H9b C9 H9a 107.6
C10 C9 N1 114.3(3)
C10 C9 H9a 108.7(2)
C10 C9 H9b 108.7(2)
C11 C10 C9 122.8(4)
C15 C10 C9 118.3(4)
C15 C10 C11 118.9(4)
H11 C11 C10 119.9(3)
C12 C11 C10 120.1(5)
C12 C11 H11 119.9(3)
H12 C12 C11 120.3(3)
C13 C12 C11 119.4(5)
C13 C12 H12 120.3(4)
H13 C13 C12 119.5(4)
C14 C13 C12 121.0(5)
C14 C13 H13 119.5(3)
H14 C14 C13 119.9(3)
C15 C14 C13 120.3(5)
C15 C14 H14 119.9(3)
C14 C15 C10 120.3(5)
H15 C15 C10 119.8(3)
H15 C15 C14 119.8(3)
C17 C16 C2 125.1(4)
C23 C16 C2 128.0(3)
C23 C16 C17 106.6(4)
C16 C17 N3 109.9(4)
H17 C17 N3 125.0(2)
H17 C17 C16 125.0(3)
C19 C18 N3 131.4(4)
C23 C18 N3 107.0(4)
C23 C18 C19 121.6(5)
H19 C19 C18 120.8(3)
C20 C19 C18 118.4(5)
C20 C19 H19 120.8(3)
H20 C20 C19 119.2(3)
C21 C20 C19 121.7(5)
C21 C20 H20 119.2(3)
H21 C21 C20 119.7(3)
C22 C21 C20 120.6(5)
C22 C21 H21 119.7(3)
H22 C22 C21 120.2(3)
C23 C22 C21 119.6(4)
C23 C22 H22 120.2(2)
C18 C23 C16 106.3(4)
C22 C23 C16 135.5(4)
C22 C23 C18 118.1(4)
C25 C24 C2 118.6(3)
C29 C24 C2 122.1(3)
C29 C24 C25 119.1(4)
H25 C25 C24 118.6(2)
C26 C25 C24 122.9(4)
C26 C25 H25 118.6(2)
H26 C26 C25 120.4(2)
C27 C26 C25 119.2(4)
C27 C26 H26 120.4(2)
C28 C27 C26 117.9(4)
C30 C27 C26 134.7(4)
C30 C27 C28 107.4(4)
C27 C28 N2 107.1(4)
C29 C28 N2 129.3(4)
C29 C28 C27 123.6(4)
C28 C29 C24 117.4(3)
H29 C29 C24 121.3(2)
H29 C29 C28 121.3(2)
C31 C30 C27 107.5(4)
C32 C30 C27 126.2(4)
C32 C30 C31 126.3(4)
C30 C31 N2 108.3(4)
C33 C31 N2 120.9(4)
C33 C31 C30 130.7(4)
H32a C32 C30 109.5
H32b C32 C30 109.5
H32b C32 H32a 109.5
H32c C32 C30 109.5
H32c C32 H32a 109.5
H32c C32 H32b 109.5
H33a C33 C31 109.5
H33b C33 C31 109.5
H33b C33 H33a 109.5
H33c C33 C31 109.5
H33c C33 H33a 109.5
H33c C33 H33b 109.5
H34b C34 H34a 109.5
H34c C34 H34a 109.5
H34c C34 H34b 109.5
C35 C34 H34a 109.5
C35 C34 H34b 109.5
C35 C34 H34c 109.5
C34 C35 O2 119.1(7)
C36 C35 O2 120.0(7)
C36 C35 C34 120.9(7)
H36a C36 C35 109.5
H36b C36 C35 109.5
H36b C36 H36a 109.5
H36c C36 C35 109.5
H36c C36 H36a 109.5
H36c C36 H36b 109.5

loop_
_geom_bond_atom_site_label_1
_geom_bond_atom_site_label_2
_geom_bond_distance
O1 C1 1.218(4)
N1 C1 1.353(4)
N1 C8 1.424(5)
N1 C9 1.447(4)
N2 H2 0.8600
N2 C28 1.371(5)
N2 C31 1.398(6)
N3 H3 0.8600
N3 C17 1.354(5)
N3 C18 1.366(6)
C1 C2 1.552(5)
C2 C3 1.532(5)
C2 C16 1.522(5)
C2 C24 1.537(5)
C3 C4 1.374(5)
C3 C8 1.385(5)
C4 H4 0.9300
C4 C5 1.383(6)
C5 H5 0.9300
C5 C6 1.383(6)
C6 H6 0.9300
C6 C7 1.382(6)
C7 H7 0.9300
C7 C8 1.370(5)
C9 H9a 0.9700
C9 H9b 0.9700
C9 C10 1.505(5)
C10 C11 1.383(6)
C10 C15 1.378(6)
C11 H11 0.9300
C11 C12 1.390(7)
C12 H12 0.9300
C12 C13 1.366(8)
C13 H13 0.9300
C13 C14 1.347(8)
C14 H14 0.9300
C14 C15 1.380(7)
C15 H15 0.9300
C16 C17 1.363(5)
C16 C23 1.440(6)
C17 H17 0.9300
C18 C19 1.388(7)
C18 C23 1.417(5)
C19 H19 0.9300
C19 C20 1.364(7)
C20 H20 0.9300
C20 C21 1.392(7)
C21 H21 0.9300
C21 C22 1.374(6)
C22 H22 0.9300
C22 C23 1.407(6)
C24 C25 1.421(5)
C24 C29 1.384(5)
C25 H25 0.9300
C25 C26 1.370(6)
C26 H26 0.9300
C26 C27 1.397(6)
C27 C28 1.405(6)
C27 C30 1.435(6)
C28 C29 1.407(6)
C29 H29 0.9300
C30 C31 1.363(6)
C30 C32 1.522(6)
C31 C33 1.468(7)
C32 H32a 0.9600
C32 H32b 0.9600
C32 H32c 0.9600
C33 H33a 0.9600
C33 H33b 0.9600
C33 H33c 0.9600
O2 C35 1.210(7)
C34 H34a 0.9600
C34 H34b 0.9600
C34 H34c 0.9600
C34 C35 1.441(9)
C35 C36 1.458(9)
C36 H36a 0.9600
C36 H36b 0.9600
C36 H36c 0.9600
